data_2238767
loop_
_publ_author_name
'Yamin, Bohari M.'
'Soh, Siti K. C.'
'Yusoff, Siti Fairus M.'

_publ_section_title
;
 1-(4-Chlorophenyl)-3-(3-chloropropionyl)thiourea
;
_journal_coeditor_code LR2115
_journal_issue 11
_journal_name_full 'Acta Crystallographica Section E'
_journal_page_first o1696
_journal_paper_doi 10.1107/S1600536813028511
_journal_volume 69
_journal_year 2013
_chemical_formula_iupac 'C10 H10 Cl2 N2 O S'
_chemical_formula_moiety 'C10 H10 Cl2 N2 O S'
_chemical_formula_sum 'C10 H10 Cl2 N2 O S'
_chemical_formula_weight 277.16
_chemical_name_systematic
;
1-(4-Chlorophenyl)-3-(3-chloropropionyl)thiourea
;
_space_group_IT_number 2
_symmetry_cell_setting triclinic
_symmetry_space_group_name_Hall '-P 1'
_symmetry_space_group_name_H-M 'P -1'
_atom_sites_solution_hydrogens geom
_atom_sites_solution_primary direct
_atom_sites_solution_secondary difmap
_audit_creation_method SHELXL-97
_cell_angle_alpha 101.000(5)
_cell_angle_beta 94.027(5)
_cell_angle_gamma 94.780(5)
_cell_formula_units_Z 2
_cell_length_a 5.5151(16)
_cell_length_b 9.045(3)
_cell_length_c 12.387(4)
_cell_measurement_temperature 298(2)
_cell_volume 602.1(3)
_computing_cell_refinement 'SAINT (Bruker, 2000)'
_computing_data_collection 'SMART (Bruker, 2000)'
_computing_data_reduction 'SAINT (Bruker, 2000)'
_computing_molecular_graphics 'SHELXTL (Sheldrick, 2008)'
_computing_publication_material
;
SHELXTL (Sheldrick, 2008), PARST (Nardelli, 1995) and PLATON
(Spek, 2009)
;
_computing_structure_refinement 'SHELXTL (Sheldrick, 2008)'
_computing_structure_solution 'SHELXTL (Sheldrick, 2008)'
_diffrn_ambient_temperature 298(2)
_diffrn_detector_area_resol_mean 83.66
_diffrn_measured_fraction_theta_full 0.996
_diffrn_measured_fraction_theta_max 0.996
_diffrn_measurement_device_type
;
Bruker SMART APEX CCD area-detector
;
_diffrn_measurement_method '\w scans'
_diffrn_radiation_monochromator graphite
_diffrn_radiation_source 'fine-focus sealed tube'
_diffrn_radiation_type MoK\a
_diffrn_radiation_wavelength 0.71073
_diffrn_reflns_av_R_equivalents 0.0346
_diffrn_reflns_av_sigmaI/netI 0.0425
_diffrn_reflns_limit_h_max 6
_diffrn_reflns_limit_h_min -6
_diffrn_reflns_limit_k_max 10
_diffrn_reflns_limit_k_min -10
_diffrn_reflns_limit_l_max 14
_diffrn_reflns_limit_l_min -14
_diffrn_reflns_number 5947
_diffrn_reflns_theta_full 25.50
_diffrn_reflns_theta_max 25.50
_diffrn_reflns_theta_min 1.68
_diffrn_standards_decay_% 0
_diffrn_standards_interval_count 0
_diffrn_standards_interval_time 0
_diffrn_standards_number 0
_exptl_absorpt_coefficient_mu 0.691
_exptl_absorpt_correction_T_max 0.9468
_exptl_absorpt_correction_T_min 0.7371
_exptl_absorpt_correction_type multi-scan
_exptl_absorpt_process_details '(SADABS; Bruker, 2000)'
_exptl_crystal_colour colourless
_exptl_crystal_density_diffrn 1.529
_exptl_crystal_density_method 'not measured'
_exptl_crystal_description block
_exptl_crystal_F_000 284
_exptl_crystal_size_max 0.47
_exptl_crystal_size_mid 0.21
_exptl_crystal_size_min 0.08
_refine_diff_density_max 0.249
_refine_diff_density_min -0.288
_refine_ls_extinction_method none
_refine_ls_goodness_of_fit_ref 1.218
_refine_ls_hydrogen_treatment constr
_refine_ls_matrix_type full
_refine_ls_number_parameters 145
_refine_ls_number_reflns 2227
_refine_ls_number_restraints 0
_refine_ls_restrained_S_all 1.218
_refine_ls_R_factor_all 0.0716
_refine_ls_R_factor_gt 0.0533
_refine_ls_shift/su_max 0.000
_refine_ls_shift/su_mean 0.000
_refine_ls_structure_factor_coef Fsqd
_refine_ls_weighting_details 'calc w=1/[\s^2^(Fo^2^)+(0.0289P)^2^+0.4821P] where P=(Fo^2^+2Fc^2^)/3'
_refine_ls_weighting_scheme calc
_refine_ls_wR_factor_gt 0.1113
_refine_ls_wR_factor_ref 0.1156
_reflns_number_gt 1698
_reflns_number_total 2227
_reflns_threshold_expression I>2sigma(I)
_cod_data_source_file lr2115.cif
_cod_data_source_block I
_cod_database_code 2238767

loop_
_symmetry_equiv_pos_as_xyz
'x, y, z'
'-x, -y, -z'

loop_
_atom_site_type_symbol
_atom_site_label
_atom_site_fract_x
_atom_site_fract_y
_atom_site_fract_z
_atom_site_U_iso_or_equiv
_atom_site_adp_type
_atom_site_calc_flag
_atom_site_refinement_flags
_atom_site_occupancy
_atom_site_symmetry_multiplicity
Cl Cl1 -0.1359(2) 0.15827(13) 0.11875(8) 0.0690(3) Uani d . 1 1
Cl Cl2 -0.63977(19) 0.26746(13) 0.95531(9) 0.0666(3) Uani d . 1 1
S S1 0.27725(18) 0.51842(10) 0.63440(8) 0.0481(3) Uani d . 1 1
O O1 -0.0306(5) 0.1007(3) 0.3804(2) 0.0569(7) Uani d . 1 1
N N1 0.2306(5) 0.3097(3) 0.4537(2) 0.0405(7) Uani d . 1 1
H H1A 0.3596 0.3612 0.4406 0.049 Uiso calc R 1 1
N N2 -0.0333(5) 0.2657(3) 0.5811(2) 0.0422(7) Uani d . 1 1
H H2A -0.0743 0.1856 0.5312 0.051 Uiso calc R 1 1
C C1 0.1271(7) 0.0805(4) 0.1674(3) 0.0491(9) Uani d . 1 1
H H1B 0.0777 -0.0151 0.1878 0.059 Uiso calc R 1 1
H H1C 0.2346 0.0610 0.1087 0.059 Uiso calc R 1 1
C C2 0.2629(7) 0.1865(4) 0.2656(3) 0.0465(9) Uani d . 1 1
H H2B 0.4247 0.1547 0.2774 0.056 Uiso calc R 1 1
H H2C 0.2824 0.2874 0.2494 0.056 Uiso calc R 1 1
C C3 0.1378(6) 0.1931(4) 0.3701(3) 0.0419(8) Uani d . 1 1
C C4 0.1477(6) 0.3573(4) 0.5567(3) 0.0369(8) Uani d . 1 1
C C5 -0.1697(6) 0.2764(4) 0.6739(3) 0.0382(8) Uani d . 1 1
C C6 -0.1040(7) 0.3699(4) 0.7750(3) 0.0503(10) Uani d . 1 1
H H6A 0.0389 0.4351 0.7854 0.060 Uiso calc R 1 1
C C7 -0.2499(7) 0.3672(4) 0.8611(3) 0.0522(10) Uani d . 1 1
H H7A -0.2060 0.4310 0.9291 0.063 Uiso calc R 1 1
C C8 -0.4593(6) 0.2700(4) 0.8458(3) 0.0436(9) Uani d . 1 1
C C9 -0.5279(6) 0.1755(4) 0.7458(3) 0.0467(9) Uani d . 1 1
H H9A -0.6708 0.1104 0.7358 0.056 Uiso calc R 1 1
C C10 -0.3824(6) 0.1788(4) 0.6610(3) 0.0442(9) Uani d . 1 1
H H10A -0.4269 0.1143 0.5932 0.053 Uiso calc R 1 1

loop_
_atom_site_aniso_label
_atom_site_aniso_U_11
_atom_site_aniso_U_22
_atom_site_aniso_U_33
_atom_site_aniso_U_12
_atom_site_aniso_U_13
_atom_site_aniso_U_23
Cl1 0.0701(7) 0.0818(8) 0.0521(6) 0.0101(6) 0.0018(5) 0.0059(5)
Cl2 0.0648(7) 0.0843(8) 0.0560(6) 0.0065(6) 0.0285(5) 0.0192(5)
S1 0.0518(6) 0.0429(5) 0.0431(5) -0.0112(4) 0.0107(4) -0.0034(4)
O1 0.0667(18) 0.0535(16) 0.0418(14) -0.0241(14) 0.0165(12) -0.0041(12)
N1 0.0400(16) 0.0419(16) 0.0347(16) -0.0095(13) 0.0090(12) -0.0012(12)
N2 0.0476(17) 0.0416(16) 0.0320(15) -0.0097(13) 0.0099(13) -0.0027(12)
C1 0.054(2) 0.049(2) 0.039(2) -0.0039(18) 0.0112(17) -0.0030(16)
C2 0.053(2) 0.049(2) 0.0352(19) -0.0072(18) 0.0104(17) 0.0039(16)
C3 0.049(2) 0.040(2) 0.0351(19) -0.0011(17) 0.0060(16) 0.0035(15)
C4 0.0367(19) 0.0363(19) 0.0359(18) -0.0024(15) 0.0017(14) 0.0057(14)
C5 0.0395(19) 0.043(2) 0.0315(18) 0.0014(16) 0.0052(14) 0.0053(15)
C6 0.044(2) 0.062(2) 0.039(2) -0.0111(18) 0.0075(16) 0.0024(18)
C7 0.057(2) 0.063(3) 0.033(2) -0.001(2) 0.0095(17) 0.0000(17)
C8 0.041(2) 0.052(2) 0.042(2) 0.0070(17) 0.0135(16) 0.0141(17)
C9 0.040(2) 0.048(2) 0.052(2) -0.0045(17) 0.0088(17) 0.0114(18)
C10 0.045(2) 0.045(2) 0.040(2) -0.0032(17) 0.0050(16) 0.0028(16)

loop_
_atom_type_symbol
_atom_type_description
_atom_type_scat_dispersion_real
_atom_type_scat_dispersion_imag
_atom_type_scat_source
C C 0.0033 0.0016 'International Tables Vol C Tables 4.2.6.8 and 6.1.1.4'
H H 0.0000 0.0000 'International Tables Vol C Tables 4.2.6.8 and 6.1.1.4'
N N 0.0061 0.0033 'International Tables Vol C Tables 4.2.6.8 and 6.1.1.4'
O O 0.0106 0.0060 'International Tables Vol C Tables 4.2.6.8 and 6.1.1.4'
S S 0.1246 0.1234 'International Tables Vol C Tables 4.2.6.8 and 6.1.1.4'
Cl Cl 0.1484 0.1585 'International Tables Vol C Tables 4.2.6.8 and 6.1.1.4'

loop_
_geom_angle_atom_site_label_1
_geom_angle_atom_site_label_2
_geom_angle_atom_site_label_3
_geom_angle
C3 N1 C4 129.6(3)
C3 N1 H1A 115.2
C4 N1 H1A 115.2
C4 N2 C5 131.6(3)
C4 N2 H2A 114.2
C5 N2 H2A 114.2
C2 C1 Cl1 111.2(3)
C2 C1 H1B 109.4
Cl1 C1 H1B 109.4
C2 C1 H1C 109.4
Cl1 C1 H1C 109.4
H1B C1 H1C 108.0
C3 C2 C1 113.6(3)
C3 C2 H2B 108.8
C1 C2 H2B 108.8
C3 C2 H2C 108.8
C1 C2 H2C 108.8
H2B C2 H2C 107.7
O1 C3 N1 122.7(3)
O1 C3 C2 123.2(3)
N1 C3 C2 114.1(3)
N2 C4 N1 114.4(3)
N2 C4 S1 127.3(3)
N1 C4 S1 118.3(2)
C6 C5 C10 118.7(3)
C6 C5 N2 125.5(3)
C10 C5 N2 115.7(3)
C5 C6 C7 120.2(3)
C5 C6 H6A 119.9
C7 C6 H6A 119.9
C8 C7 C6 119.7(3)
C8 C7 H7A 120.1
C6 C7 H7A 120.1
C7 C8 C9 121.0(3)
C7 C8 Cl2 119.1(3)
C9 C8 Cl2 119.9(3)
C10 C9 C8 118.9(3)
C10 C9 H9A 120.6
C8 C9 H9A 120.6
C9 C10 C5 121.4(3)
C9 C10 H10A 119.3
C5 C10 H10A 119.3

loop_
_geom_bond_atom_site_label_1
_geom_bond_atom_site_label_2
_geom_bond_distance
Cl1 C1 1.780(4)
Cl2 C8 1.741(3)
S1 C4 1.660(3)
O1 C3 1.227(4)
N1 C3 1.366(4)
N1 C4 1.389(4)
N1 H1A 0.8600
N2 C4 1.332(4)
N2 C5 1.410(4)
N2 H2A 0.8600
C1 C2 1.506(4)
C1 H1B 0.9700
C1 H1C 0.9700
C2 C3 1.502(4)
C2 H2B 0.9700
C2 H2C 0.9700
C5 C6 1.376(5)
C5 C10 1.388(5)
C6 C7 1.383(5)
C6 H6A 0.9300
C7 C8 1.370(5)
C7 H7A 0.9300
C8 C9 1.373(5)
C9 C10 1.369(5)
C9 H9A 0.9300
C10 H10A 0.9300

loop_
_geom_hbond_atom_site_label_D
_geom_hbond_atom_site_label_H
_geom_hbond_atom_site_label_A
_geom_hbond_site_symmetry_A
_geom_hbond_distance_DH
_geom_hbond_distance_HA
_geom_hbond_distance_DA
_geom_hbond_angle_DHA
_geom_hbond_publ_flag
N2 H2A O1 1_555 0.86 1.92 2.646(4) 141 yes
C6 H6A S1 1_555 0.93 2.55 3.193(4) 126 no
N1 H1A S1 2_666 0.86 2.52 3.367(3) 169 yes
C9 H9A O1 2_456 0.93 2.55 3.402(5) 152 yes
C1 H1B Cg1 2_556 0.97 2.92 3.690(4) 137 yes

loop_
_geom_torsion_atom_site_label_1
_geom_torsion_atom_site_label_2
_geom_torsion_atom_site_label_3
_geom_torsion_atom_site_label_4
_geom_torsion
Cl1 C1 C2 C3 73.9(4)
C4 N1 C3 O1 -7.3(6)
C4 N1 C3 C2 173.8(3)
C1 C2 C3 O1 13.7(5)
C1 C2 C3 N1 -167.4(3)
C5 N2 C4 N1 -177.7(3)
C5 N2 C4 S1 1.6(6)
C3 N1 C4 N2 7.8(5)
C3 N1 C4 S1 -171.5(3)
C4 N2 C5 C6 -17.2(6)
C4 N2 C5 C10 165.4(3)
C10 C5 C6 C7 -0.8(6)
N2 C5 C6 C7 -178.1(3)
C5 C6 C7 C8 0.5(6)
C6 C7 C8 C9 -0.4(6)
C6 C7 C8 Cl2 179.7(3)
C7 C8 C9 C10 0.4(6)
Cl2 C8 C9 C10 -179.6(3)
C8 C9 C10 C5 -0.7(6)
C6 C5 C10 C9 0.9(5)
N2 C5 C10 C9 178.4(3)
